data_7024112
loop_
_publ_author_name
'Klosterman, Jeremy K.'
'Linden, Anthony'
'Frantz, Derik K.'
'Siegel, Jay S.'

_publ_section_title
;
 Manisyl-substituted polypyridine coordination compounds:
 Metallo-supramolecular networks of interdigitated double helices
 assembled via CH...pi and pi-pi interactions.
;
_journal_issue 6
_journal_name_full 'Dalton transactions (Cambridge, England : 2003)'
_journal_page_first 1519
_journal_page_last 1531
_journal_paper_doi 10.1039/b911272c
_journal_volume 39
_journal_year 2010
_chemical_formula_moiety 'C70 H62 Fe N6 O4 2+, 2(F6 P 1-), 2(C2 H3 N)'
_chemical_formula_sum 'C74 H68 F12 Fe N8 O4 P2'
_chemical_formula_weight 1479.17
_chemical_name_systematic
;
bis{8-(4-methoxy-2,6-dimethylphenyl)-2-[5-(4-methoxy-2,6-
dimethylphenyl)-pyridin-2-yl]-1,10-phenanthroline}iron(II)
hexafluorophosphate di-acetonitrile solvate
;
_space_group_IT_number 54
_symmetry_cell_setting orthorhombic
_symmetry_Int_Tables_number 54
_symmetry_space_group_name_Hall '-P 2a 2ac'
_symmetry_space_group_name_H-M 'P c c a'
_atom_sites_solution_hydrogens geom
_atom_sites_solution_primary direct
_atom_sites_solution_secondary difmap
_audit_creation_date 03-08-26
_audit_creation_method SHELXL-97
_cell_angle_alpha 90.00
_cell_angle_beta 90.00
_cell_angle_gamma 90.00
_cell_formula_units_Z 4
_cell_length_a 25.6038(5)
_cell_length_b 12.2125(2)
_cell_length_c 21.8379(3)
_cell_measurement_reflns_used 106882
_cell_measurement_temperature 160(1)
_cell_measurement_theta_max 25.0
_cell_measurement_theta_min 2.0
_cell_volume 6828.4(2)
_computing_cell_refinement 'DENZO-SMN (Otwinowski & Minor, 1997)'
_computing_data_collection 'COLLECT (Nonius, 2000)'
_computing_data_reduction 'DENZO-SMN and SCALEPACK (Otwinowski & Minor, 1997)'
_computing_molecular_graphics 'ORTEPII (Johnson, 1976)'
_computing_publication_material 'SHELXL97 and PLATON (Spek, 2009)'
_computing_structure_refinement 'SHELXL97 (Sheldrick, 2008)'
_computing_structure_solution 'SIR92 (Altomare et al., 1994)'
_diffrn_ambient_temperature 160(1)
_diffrn_detector '65 mm CCD camera on \k goniostat'
_diffrn_detector_area_resol_mean 9
_diffrn_measured_fraction_theta_full 0.999
_diffrn_measured_fraction_theta_max 0.999
_diffrn_measurement_device_type 'Nonius KappaCCD area-detector diffractometer'
_diffrn_measurement_method '\f and \w scans with \k offsets'
_diffrn_radiation_monochromator 'horizontally mounted graphite crystal'
_diffrn_radiation_source 'Nonius FR590 sealed tube generator'
_diffrn_radiation_type 'Mo K\a'
_diffrn_radiation_wavelength 0.71073
_diffrn_reflns_av_R_equivalents 0.0846
_diffrn_reflns_av_sigmaI/netI 0.0425
_diffrn_reflns_limit_h_max 30
_diffrn_reflns_limit_h_min -30
_diffrn_reflns_limit_k_max 14
_diffrn_reflns_limit_k_min -13
_diffrn_reflns_limit_l_max 25
_diffrn_reflns_limit_l_min -25
_diffrn_reflns_number 85406
_diffrn_reflns_theta_full 25.03
_diffrn_reflns_theta_max 25.03
_diffrn_reflns_theta_min 2.03
_diffrn_standards_decay_% 0
_diffrn_standards_number 0
_exptl_absorpt_coefficient_mu 0.358
_exptl_absorpt_correction_T_max 0.917
_exptl_absorpt_correction_T_min 0.817
_exptl_absorpt_correction_type multi-scan
_exptl_absorpt_process_details '(Blessing, 1995)'
_exptl_crystal_colour purple
_exptl_crystal_density_diffrn 1.439
_exptl_crystal_density_method 'not measured'
_exptl_crystal_description prism
_exptl_crystal_F_000 3056
_exptl_crystal_size_max 0.37
_exptl_crystal_size_mid 0.27
_exptl_crystal_size_min 0.25
_refine_diff_density_max 1.041
_refine_diff_density_min -0.411
_refine_diff_density_rms 0.082
_refine_ls_extinction_coef 0.0027(4)
_refine_ls_extinction_expression Fc^*^=kFc[1+0.001xFc^2^\l^3^/sin(2\q)]^-1/4^
_refine_ls_extinction_method SHELXL
_refine_ls_goodness_of_fit_ref 1.047
_refine_ls_hydrogen_treatment constr
_refine_ls_matrix_type full
_refine_ls_number_parameters 640
_refine_ls_number_reflns 6034
_refine_ls_number_restraints 944
_refine_ls_restrained_S_all 1.040
_refine_ls_R_factor_all 0.1013
_refine_ls_R_factor_gt 0.0663
_refine_ls_shift/su_max 0.001
_refine_ls_shift/su_mean 0.000
_refine_ls_structure_factor_coef Fsqd
_refine_ls_weighting_details 'w=1/[\s^2^(Fo^2^)+(0.1069P)^2^+6.6299P] where P=(Fo^2^+2Fc^2^)/3'
_refine_ls_weighting_scheme calc
_refine_ls_wR_factor_gt 0.1729
_refine_ls_wR_factor_ref 0.1991
_reflns_number_gt 4164
_reflns_number_total 6034
_reflns_threshold_expression 'I > 2\s(I)'
_cod_data_source_file b911272c.txt
_cod_data_source_block 3a
_cod_original_sg_symbol_H-M 'P c c a '
_cod_database_code 7024112

loop_
_symmetry_equiv_pos_as_xyz
'x, y, z'
'-x+1/2, -y, z'
'x+1/2, -y, -z+1/2'
'-x, y, -z+1/2'
'-x, -y, -z'
'x-1/2, y, -z'
'-x-1/2, y, z-1/2'
'x, -y, z-1/2'

loop_
_atom_site_label
_atom_site_type_symbol
_atom_site_fract_x
_atom_site_fract_y
_atom_site_fract_z
_atom_site_U_iso_or_equiv
_atom_site_adp_type
_atom_site_occupancy
_atom_site_symmetry_multiplicity
_atom_site_calc_flag
_atom_site_refinement_flags
_atom_site_disorder_assembly
_atom_site_disorder_group
Fe Fe 1.0000 0.29313(6) 0.2500 0.0407(3) Uani 1 2 d S . .
O1 O 1.24202(13) 0.8453(3) 0.32757(15) 0.0877(10) Uani 1 1 d . . .
O2 O 1.01604(12) -0.2567(2) -0.05010(13) 0.0659(8) Uani 1 1 d . A .
N1 N 1.01787(11) 0.4133(2) 0.30874(12) 0.0417(7) Uani 1 1 d . . .
N2 N 0.93920(11) 0.2945(2) 0.29811(13) 0.0436(7) Uani 1 1 d . A .
N3 N 0.96067(10) 0.1724(2) 0.20753(13) 0.0426(7) Uani 1 1 d . . .
C1 C 1.2749(3) 0.8607(7) 0.3800(3) 0.140(3) Uani 1 1 d . . .
H11 H 1.2536 0.8839 0.4150 0.210 Uiso 1 1 calc R . .
H12 H 1.3011 0.9170 0.3710 0.210 Uiso 1 1 calc R . .
H13 H 1.2925 0.7917 0.3899 0.210 Uiso 1 1 calc R . .
C2 C 1.20068(17) 0.7752(3) 0.3350(2) 0.0616(11) Uani 1 1 d . . .
C3 C 1.18454(17) 0.7336(4) 0.3903(2) 0.0620(11) Uani 1 1 d . . .
H3 H 1.2032 0.7521 0.4265 0.074 Uiso 1 1 calc R . .
C4 C 1.14154(16) 0.6652(3) 0.39425(17) 0.0548(10) Uani 1 1 d . . .
C5 C 1.12808(18) 0.6166(4) 0.45603(18) 0.0682(12) Uani 1 1 d . . .
H51 H 1.0968 0.6527 0.4723 0.102 Uiso 1 1 calc R . .
H52 H 1.1573 0.6277 0.4843 0.102 Uiso 1 1 calc R . .
H53 H 1.1214 0.5380 0.4515 0.102 Uiso 1 1 calc R . .
C6 C 1.11388(15) 0.6394(3) 0.34093(16) 0.0474(9) Uani 1 1 d . . .
C7 C 1.06099(13) 0.4755(3) 0.30954(15) 0.0408(8) Uani 1 1 d . . .
H7 H 1.0897 0.4538 0.2847 0.049 Uiso 1 1 calc R . .
C8 C 1.06619(14) 0.5708(3) 0.34490(15) 0.0449(8) Uani 1 1 d . . .
C9 C 1.02415(16) 0.5986(3) 0.38210(16) 0.0540(10) Uani 1 1 d . A .
H9 H 1.0258 0.6631 0.4064 0.065 Uiso 1 1 calc R . .
C10 C 0.98004(15) 0.5336(3) 0.38417(16) 0.0523(10) Uani 1 1 d . . .
H10 H 0.9519 0.5513 0.4108 0.063 Uiso 0.713(8) 1 calc PR A 1
C11 C 0.97745(14) 0.4424(3) 0.34694(15) 0.0462(9) Uani 1 1 d . A .
C12 C 0.93257(14) 0.3704(3) 0.34222(16) 0.0463(9) Uani 1 1 d . . .
C13 C 0.88634(15) 0.3716(4) 0.37639(19) 0.0581(10) Uani 1 1 d . A .
H131 H 0.8808 0.4267 0.4064 0.070 Uiso 0.713(8) 1 calc PR A 1
C14 C 0.84902(16) 0.2928(4) 0.3663(2) 0.0697(13) Uani 1 1 d . . .
H14 H 0.8180 0.2925 0.3903 0.084 Uiso 1 1 calc R A .
C15 C 0.85618(15) 0.2130(4) 0.3211(2) 0.0623(11) Uani 1 1 d . A .
H15 H 0.8309 0.1575 0.3139 0.075 Uiso 0.287(8) 1 calc PR A 2
C16A C 0.8238(2) 0.1191(5) 0.3064(3) 0.0603(18) Uani 0.713(8) 1 d P A 1
H161 H 0.7931 0.1065 0.3299 0.072 Uiso 0.713(8) 1 calc PR A 1
C17A C 0.8358(2) 0.0488(5) 0.2605(2) 0.0541(16) Uani 0.713(8) 1 d P A 1
H171 H 0.8124 -0.0097 0.2521 0.065 Uiso 0.713(8) 1 calc PR A 1
C16B C 0.9289(9) 0.5367(17) 0.4117(8) 0.091(7) Uani 0.287(8) 1 d P A 2
H162 H 0.9245 0.5972 0.4385 0.109 Uiso 0.287(8) 1 calc PR A 2
C17B C 0.8876(8) 0.4758(19) 0.4082(8) 0.093(7) Uani 0.287(8) 1 d P A 2
H172 H 0.8566 0.5006 0.4275 0.111 Uiso 0.287(8) 1 calc PR A 2
C18 C 0.88375(14) 0.0588(3) 0.22254(18) 0.0540(10) Uani 1 1 d . . .
H18 H 0.8520 0.0450 0.2436 0.065 Uiso 0.287(8) 1 calc PR A 2
C19 C 0.90051(15) -0.0089(3) 0.17512(18) 0.0545(10) Uani 1 1 d . A .
H19 H 0.8805 -0.0715 0.1644 0.065 Uiso 1 1 calc R . .
C20 C 0.94604(14) 0.0139(3) 0.14346(17) 0.0479(9) Uani 1 1 d . . .
C21 C 0.97431(13) 0.1074(3) 0.16160(16) 0.0442(8) Uani 1 1 d . A .
H21 H 1.0051 0.1250 0.1395 0.053 Uiso 1 1 calc R . .
C22 C 0.91540(13) 0.1479(3) 0.23795(17) 0.0478(9) Uani 1 1 d . A .
C23 C 0.90236(13) 0.2191(3) 0.28707(17) 0.0474(9) Uani 1 1 d . . .
C24 C 0.96564(14) -0.0571(3) 0.09223(16) 0.0470(9) Uani 1 1 d . A .
C25 C 0.93405(15) -0.0795(3) 0.04107(18) 0.0535(10) Uani 1 1 d . . .
C26 C 0.87982(16) -0.0304(4) 0.0334(2) 0.0704(12) Uani 1 1 d . A .
H261 H 0.8709 -0.0275 -0.0102 0.106 Uiso 1 1 calc R . .
H262 H 0.8794 0.0438 0.0505 0.106 Uiso 1 1 calc R . .
H263 H 0.8542 -0.0759 0.0550 0.106 Uiso 1 1 calc R . .
C27 C 0.95277(16) -0.1463(3) -0.00436(18) 0.0572(10) Uani 1 1 d . A .
H27 H 0.9310 -0.1625 -0.0384 0.069 Uiso 1 1 calc R . .
C28 C 1.00221(16) -0.1907(3) -0.00221(18) 0.0508(9) Uani 1 1 d . . .
C29 C 1.0683(2) -0.2943(4) -0.0522(2) 0.0767(14) Uani 1 1 d . . .
H291 H 1.0921 -0.2315 -0.0524 0.115 Uiso 1 1 calc R A .
H292 H 1.0736 -0.3377 -0.0894 0.115 Uiso 1 1 calc R . .
H293 H 1.0754 -0.3399 -0.0162 0.115 Uiso 1 1 calc R . .
C30 C 1.03426(15) -0.1664(3) 0.04698(17) 0.0498(9) Uani 1 1 d . A .
H30 H 1.0686 -0.1955 0.0486 0.060 Uiso 1 1 calc R . .
C31 C 1.01608(15) -0.0991(3) 0.09433(17) 0.0492(9) Uani 1 1 d . . .
C32 C 1.05340(17) -0.0777(4) 0.1470(2) 0.0651(12) Uani 1 1 d . A .
H321 H 1.0804 -0.1346 0.1477 0.098 Uiso 1 1 calc R . .
H322 H 1.0341 -0.0789 0.1858 0.098 Uiso 1 1 calc R . .
H323 H 1.0698 -0.0059 0.1417 0.098 Uiso 1 1 calc R . .
C33 C 1.10218(19) 0.6589(4) 0.22556(19) 0.0697(12) Uani 1 1 d . . .
H331 H 1.1160 0.7061 0.1931 0.105 Uiso 1 1 calc R . .
H332 H 1.0648 0.6734 0.2309 0.105 Uiso 1 1 calc R . .
H333 H 1.1072 0.5820 0.2142 0.105 Uiso 1 1 calc R . .
C34 C 1.13059(16) 0.6821(3) 0.28477(17) 0.0487(9) Uani 1 1 d . . .
C35 C 1.17418(17) 0.7483(3) 0.28238(19) 0.0559(10) Uani 1 1 d . . .
H35 H 1.1860 0.7756 0.2441 0.067 Uiso 1 1 calc R . .
P1A P 0.80326(11) 0.3127(3) -0.05400(13) 0.0651(10) Uani 0.511(4) 1 d PD B 1
F1A F 0.74911(19) 0.2679(7) -0.0316(3) 0.110(4) Uani 0.511(4) 1 d PDU B 1
F2A F 0.85730(19) 0.3591(5) -0.0758(3) 0.093(2) Uani 0.511(4) 1 d PDU B 1
F3A F 0.7772(3) 0.4263(5) -0.0678(3) 0.157(4) Uani 0.511(4) 1 d PDU B 1
F4A F 0.8297(2) 0.2000(4) -0.0391(4) 0.099(3) Uani 0.511(4) 1 d PDU B 1
F5A F 0.7908(3) 0.2741(7) -0.1209(2) 0.106(4) Uani 0.511(4) 1 d PDU B 1
F6A F 0.8160(2) 0.3518(6) 0.01284(19) 0.100(2) Uani 0.511(4) 1 d PDU B 1
P1B P 0.79845(18) 0.2475(7) -0.0641(2) 0.073(3) Uani 0.292(8) 1 d PDU C 2
F1B F 0.7535(4) 0.1648(11) -0.0484(7) 0.162(9) Uani 0.292(8) 1 d PDU C 2
F2B F 0.8431(5) 0.3308(13) -0.0800(7) 0.217(15) Uani 0.292(8) 1 d PDU C 2
F3B F 0.7615(5) 0.3452(10) -0.0470(6) 0.125(6) Uani 0.292(8) 1 d PDU C 2
F4B F 0.8354(5) 0.1499(12) -0.0815(7) 0.207(10) Uani 0.292(8) 1 d PDU C 2
F5B F 0.7785(5) 0.2531(13) -0.1319(3) 0.105(6) Uani 0.292(8) 1 d PDU C 2
F6B F 0.8185(5) 0.2421(15) 0.0037(3) 0.138(7) Uani 0.292(8) 1 d PDU C 2
P1C P 0.7975(4) 0.2438(11) -0.0627(5) 0.177(13) Uani 0.197(8) 1 d PDU D 3
F1C F 0.7416(5) 0.218(2) -0.0368(9) 0.085(8) Uani 0.197(8) 1 d PDU D 3
F2C F 0.8533(4) 0.2684(17) -0.0889(7) 0.085(6) Uani 0.197(8) 1 d PDU D 3
F3C F 0.7739(6) 0.334(2) -0.1055(11) 0.155(12) Uani 0.197(8) 1 d PDU D 3
F4C F 0.8213(7) 0.1537(17) -0.0198(10) 0.146(11) Uani 0.197(8) 1 d PDU D 3
F5C F 0.7889(9) 0.156(2) -0.1143(10) 0.254(19) Uani 0.197(8) 1 d PDU D 3
F6C F 0.8061(9) 0.3317(18) -0.0113(10) 0.202(18) Uani 0.197(8) 1 d PDU D 3
C37 C 0.7561(8) 0.514(3) 0.2882(6) 0.106(7) Uani 0.50 1 d PD E 1
H371 H 0.7771 0.5726 0.3062 0.158 Uiso 0.50 1 calc PR E 1
H372 H 0.7783 0.4684 0.2618 0.158 Uiso 0.50 1 calc PR E 1
H373 H 0.7413 0.4683 0.3209 0.158 Uiso 0.50 1 calc PR E 1
C38 C 0.7142(4) 0.5608(10) 0.2521(5) 0.086(3) Uani 0.50 1 d PD . 1
N39 N 0.6825(4) 0.6039(9) 0.2245(6) 0.099(3) Uani 0.50 1 d PD F 1
N40 N 0.6726(5) 0.6241(11) 0.1683(8) 0.133(5) Uani 0.50 1 d PD G 2
C41 C 0.7016(5) 0.5814(10) 0.1370(7) 0.110(5) Uani 0.50 1 d PD G 2
C42 C 0.7378(7) 0.5257(18) 0.0964(7) 0.139(7) Uani 0.50 1 d PD G 2
H421 H 0.7514 0.4602 0.1168 0.208 Uiso 0.50 1 calc PR G 2
H422 H 0.7667 0.5750 0.0862 0.208 Uiso 0.50 1 calc PR G 2
H423 H 0.7195 0.5044 0.0588 0.208 Uiso 0.50 1 calc PR G 2

loop_
_atom_site_aniso_label
_atom_site_aniso_U_11
_atom_site_aniso_U_22
_atom_site_aniso_U_33
_atom_site_aniso_U_23
_atom_site_aniso_U_13
_atom_site_aniso_U_12
Fe 0.0308(4) 0.0476(5) 0.0438(4) 0.000 0.0058(3) 0.000
O1 0.081(2) 0.097(2) 0.085(2) 0.0008(19) 0.0002(18) -0.037(2)
O2 0.078(2) 0.0642(18) 0.0560(17) -0.0105(15) -0.0135(15) -0.0030(16)
N1 0.0393(15) 0.0445(17) 0.0413(15) 0.0032(13) 0.0018(12) 0.0052(13)
N2 0.0332(15) 0.0519(18) 0.0458(16) 0.0071(15) 0.0033(12) 0.0015(14)
N3 0.0336(15) 0.0489(17) 0.0454(16) 0.0007(14) 0.0042(13) -0.0012(13)
C1 0.105(5) 0.226(9) 0.090(4) -0.001(5) -0.018(4) -0.097(6)
C2 0.063(3) 0.056(3) 0.066(3) -0.002(2) 0.001(2) -0.005(2)
C3 0.067(3) 0.062(3) 0.056(2) -0.009(2) -0.005(2) -0.007(2)
C4 0.062(2) 0.056(2) 0.046(2) -0.0063(18) -0.0030(18) -0.001(2)
C5 0.076(3) 0.082(3) 0.047(2) 0.000(2) -0.006(2) -0.009(2)
C6 0.056(2) 0.0400(19) 0.047(2) -0.0087(16) 0.0028(17) 0.0031(17)
C7 0.0389(19) 0.045(2) 0.0383(18) 0.0013(15) 0.0025(14) 0.0018(16)
C8 0.051(2) 0.046(2) 0.0375(18) -0.0025(16) -0.0008(16) 0.0036(17)
C9 0.064(3) 0.055(2) 0.043(2) -0.0066(18) 0.0024(18) 0.007(2)
C10 0.053(2) 0.064(3) 0.040(2) -0.0037(18) 0.0110(17) 0.012(2)
C11 0.042(2) 0.057(2) 0.0400(19) 0.0058(17) 0.0016(16) 0.0072(18)
C12 0.042(2) 0.052(2) 0.045(2) 0.0059(18) 0.0046(16) 0.0089(17)
C13 0.045(2) 0.072(3) 0.058(2) -0.006(2) 0.0106(18) 0.010(2)
C14 0.045(2) 0.093(3) 0.071(3) -0.010(3) 0.024(2) -0.001(2)
C15 0.041(2) 0.081(3) 0.065(3) -0.005(2) 0.0186(19) -0.011(2)
C16A 0.033(3) 0.085(4) 0.063(4) 0.001(3) 0.012(2) -0.016(3)
C17A 0.037(3) 0.065(4) 0.060(3) 0.002(3) 0.005(2) -0.017(3)
C16B 0.110(16) 0.088(13) 0.076(12) -0.002(10) 0.046(11) 0.033(12)
C17B 0.079(13) 0.115(17) 0.084(13) 0.020(12) 0.042(10) 0.025(12)
C18 0.040(2) 0.062(2) 0.059(2) 0.016(2) -0.0003(17) -0.0076(19)
C19 0.050(2) 0.050(2) 0.064(2) 0.007(2) -0.0097(19) -0.0146(19)
C20 0.047(2) 0.042(2) 0.054(2) 0.0056(17) -0.0089(17) -0.0076(17)
C21 0.0387(19) 0.044(2) 0.050(2) 0.0028(17) 0.0002(16) -0.0011(16)
C22 0.0346(18) 0.054(2) 0.055(2) 0.0099(18) 0.0043(16) -0.0033(17)
C23 0.0379(19) 0.052(2) 0.052(2) 0.0069(18) 0.0055(16) 0.0045(17)
C24 0.052(2) 0.0388(19) 0.050(2) 0.0036(16) -0.0070(17) -0.0091(17)
C25 0.053(2) 0.050(2) 0.057(2) 0.0057(19) -0.0083(18) -0.0127(19)
C26 0.054(3) 0.081(3) 0.076(3) 0.004(2) -0.015(2) -0.008(2)
C27 0.060(3) 0.061(2) 0.051(2) 0.005(2) -0.0168(19) -0.016(2)
C28 0.064(2) 0.041(2) 0.048(2) 0.0025(17) -0.0106(18) -0.0089(19)
C29 0.085(3) 0.079(3) 0.066(3) -0.023(2) -0.017(2) 0.018(3)
C30 0.054(2) 0.0387(19) 0.056(2) 0.0029(18) -0.0114(18) -0.0015(17)
C31 0.061(2) 0.0358(19) 0.051(2) 0.0011(17) -0.0138(17) -0.0058(17)
C32 0.066(3) 0.063(3) 0.067(3) -0.011(2) -0.023(2) 0.015(2)
C33 0.085(3) 0.070(3) 0.055(2) 0.014(2) -0.011(2) -0.008(2)
C34 0.062(2) 0.0366(19) 0.047(2) -0.0010(17) -0.0016(18) 0.0049(18)
C35 0.069(3) 0.043(2) 0.056(2) 0.0012(19) 0.005(2) -0.003(2)
P1A 0.0514(17) 0.090(2) 0.0535(19) 0.0134(17) -0.0094(12) 0.0013(17)
F1A 0.047(4) 0.200(12) 0.084(5) 0.001(7) 0.002(3) -0.027(6)
F2A 0.092(4) 0.120(6) 0.066(4) 0.025(4) -0.004(3) -0.044(4)
F3A 0.194(9) 0.136(7) 0.143(7) 0.027(6) -0.047(6) 0.068(7)
F4A 0.083(5) 0.076(5) 0.139(7) 0.003(5) -0.038(5) 0.007(4)
F5A 0.076(5) 0.191(9) 0.050(4) -0.006(5) -0.010(3) -0.015(6)
F6A 0.089(4) 0.139(6) 0.071(4) -0.001(4) -0.016(3) 0.002(4)
P1B 0.031(3) 0.145(7) 0.043(3) 0.009(4) -0.018(2) 0.031(3)
F1B 0.161(15) 0.174(15) 0.152(13) 0.029(12) -0.015(11) 0.033(12)
F2B 0.20(2) 0.26(2) 0.19(2) 0.022(17) -0.007(16) -0.017(17)
F3B 0.103(11) 0.153(14) 0.118(12) -0.040(10) -0.026(9) 0.015(10)
F4B 0.151(13) 0.256(17) 0.214(17) -0.048(14) -0.034(12) 0.128(13)
F5B 0.073(8) 0.186(14) 0.056(7) -0.010(8) -0.023(6) 0.036(9)
F6B 0.129(10) 0.195(16) 0.091(9) 0.041(10) -0.056(8) 0.008(11)
P1C 0.175(16) 0.186(16) 0.169(15) -0.001(10) 0.004(9) 0.019(10)
F1C 0.037(8) 0.125(16) 0.094(12) 0.028(11) -0.025(8) -0.005(10)
F2C 0.043(7) 0.129(14) 0.082(9) 0.027(10) 0.000(6) 0.012(8)
F3C 0.128(16) 0.173(19) 0.164(19) 0.037(15) -0.049(14) 0.028(14)
F4C 0.131(16) 0.135(17) 0.171(19) 0.046(14) -0.014(13) 0.046(13)
F5C 0.25(2) 0.26(2) 0.25(2) -0.034(19) -0.032(18) 0.010(18)
F6C 0.22(2) 0.20(2) 0.19(2) -0.046(18) -0.014(18) 0.002(17)
C37 0.101(13) 0.103(16) 0.113(7) 0.002(12) 0.002(12) -0.040(13)
C38 0.064(7) 0.094(9) 0.101(9) -0.017(7) 0.011(6) -0.024(6)
N39 0.062(6) 0.113(8) 0.121(9) -0.020(7) -0.003(6) -0.018(6)
N40 0.092(9) 0.141(11) 0.165(13) 0.015(10) 0.020(9) -0.041(8)
C41 0.083(10) 0.097(10) 0.150(14) 0.026(10) -0.005(8) -0.038(8)
C42 0.093(19) 0.11(2) 0.212(15) -0.001(12) -0.023(12) -0.038(11)

loop_
_atom_type_symbol
_atom_type_description
_atom_type_number_in_cell
_atom_type_scat_dispersion_real
_atom_type_scat_dispersion_imag
_atom_type_scat_source
C C 296 0.0033 0.0016
; International Tables for Crystallography (1992).
Vol. C, Tables 4.2.6.8 and 6.1.1.4
;
H H 272 0.0000 0.0000
; International Tables for Crystallography (1992).
Vol. C, Tables 4.2.6.8 and 6.1.1.4
;
F F 48 0.0171 0.0103
; International Tables for Crystallography (1992).
Vol. C, Tables 4.2.6.8 and 6.1.1.4
;
Fe Fe 4 0.3463 0.8444
; International Tables for Crystallography (1992).
Vol. C, Tables 4.2.6.8 and 6.1.1.4
;
N N 32 0.0061 0.0033
; International Tables for Crystallography (1992).
Vol. C, Tables 4.2.6.8 and 6.1.1.4
;
O O 16 0.0106 0.0060
; International Tables for Crystallography (1992).
Vol. C, Tables 4.2.6.8 and 6.1.1.4
;
P P 8 0.1023 0.0942
; International Tables for Crystallography (1992).
Vol. C, Tables 4.2.6.8 and 6.1.1.4
;

loop_
_geom_angle_atom_site_label_1
_geom_angle_atom_site_label_2
_geom_angle_atom_site_label_3
_geom_angle
_geom_angle_site_symmetry_1
_geom_angle_site_symmetry_3
N2 Fe N2 178.98(19) 4_755 .
N2 Fe N1 79.89(12) . .
N2 Fe N1 99.35(12) . 4_755
N1 Fe N1 85.73(16) . 4_755
N2 Fe N3 99.41(12) . 4_755
N1 Fe N3 97.33(11) . 4_755
N2 Fe N3 81.35(12) . .
N1 Fe N3 161.24(11) . .
C2 O1 C1 116.1(4) . .
C28 O2 C29 117.4(3) . .
C7 N1 C11 117.7(3) . .
C7 N1 Fe 127.7(2) . .
C11 N1 Fe 113.9(2) . .
C23 N2 C12 120.8(3) . .
C23 N2 Fe 118.5(2) . .
C12 N2 Fe 120.7(2) . .
C21 N3 C22 117.3(3) . .
C21 N3 Fe 131.0(2) . .
C22 N3 Fe 111.1(2) . .
O1 C1 H11 109.5 . .
O1 C1 H12 109.5 . .
H11 C1 H12 109.5 . .
O1 C1 H13 109.5 . .
H11 C1 H13 109.5 . .
H12 C1 H13 109.5 . .
O1 C2 C3 124.6(4) . .
O1 C2 C35 115.5(4) . .
C3 C2 C35 119.9(4) . .
C2 C3 C4 121.1(4) . .
C2 C3 H3 119.5 . .
C4 C3 H3 119.5 . .
C3 C4 C6 119.2(4) . .
C3 C4 C5 118.2(4) . .
C6 C4 C5 122.6(4) . .
C4 C5 H51 109.5 . .
C4 C5 H52 109.5 . .
H51 C5 H52 109.5 . .
C4 C5 H53 109.5 . .
H51 C5 H53 109.5 . .
H52 C5 H53 109.5 . .
C4 C6 C34 119.4(4) . .
C4 C6 C8 119.7(3) . .
C34 C6 C8 120.9(3) . .
N1 C7 C8 123.7(3) . .
N1 C7 H7 118.1 . .
C8 C7 H7 118.1 . .
C9 C8 C7 116.8(3) . .
C9 C8 C6 122.2(3) . .
C7 C8 C6 121.0(3) . .
C10 C9 C8 120.8(4) . .
C10 C9 H9 119.6 . .
C8 C9 H9 119.6 . .
C11 C10 C9 118.9(3) . .
C11 C10 C16B 102.9(10) . .
C9 C10 C16B 137.8(10) . .
C11 C10 H10 120.5 . .
C9 C10 H10 120.5 . .
N1 C11 C10 122.0(3) . .
N1 C11 C12 113.3(3) . .
C10 C11 C12 124.7(3) . .
N2 C12 C13 119.7(4) . .
N2 C12 C11 111.6(3) . .
C13 C12 C11 128.7(4) . .
C14 C13 C12 119.7(4) . .
C14 C13 C17B 135.0(9) . .
C12 C13 C17B 104.2(8) . .
C14 C13 H131 120.1 . .
C12 C13 H131 120.1 . .
C13 C14 C15 120.6(4) . .
C13 C14 H14 119.7 . .
C15 C14 H14 119.7 . .
C23 C15 C14 116.6(4) . .
C23 C15 C16A 114.1(4) . .
C14 C15 C16A 129.1(4) . .
C23 C15 H15 121.7 . .
C14 C15 H15 121.7 . .
C17A C16A C15 122.3(4) . .
C17A C16A H161 118.8 . .
C15 C16A H161 118.8 . .
C16A C17A C18 123.1(5) . .
C16A C17A H171 118.4 . .
C18 C17A H171 118.4 . .
C17B C16B C10 134.6(17) . .
C17B C16B H162 112.7 . .
C10 C16B H162 112.7 . .
C16B C17B C13 123.4(15) . .
C16B C17B H172 118.3 . .
C13 C17B H172 118.3 . .
C19 C18 C22 117.5(3) . .
C19 C18 C17A 128.3(4) . .
C22 C18 C17A 114.2(4) . .
C19 C18 H18 121.2 . .
C22 C18 H18 121.2 . .
C20 C19 C18 120.7(3) . .
C20 C19 H19 119.6 . .
C18 C19 H19 119.6 . .
C19 C20 C21 117.1(4) . .
C19 C20 C24 122.5(3) . .
C21 C20 C24 120.4(3) . .
N3 C21 C20 124.2(3) . .
N3 C21 H21 117.9 . .
C20 C21 H21 117.9 . .
N3 C22 C18 123.0(4) . .
N3 C22 C23 115.6(3) . .
C18 C22 C23 121.5(3) . .
N2 C23 C15 122.4(4) . .
N2 C23 C22 113.0(3) . .
C15 C23 C22 124.5(4) . .
C31 C24 C25 119.3(3) . .
C31 C24 C20 119.9(3) . .
C25 C24 C20 120.8(3) . .
C27 C25 C24 119.3(4) . .
C27 C25 C26 118.3(3) . .
C24 C25 C26 122.4(4) . .
C25 C26 H261 109.5 . .
C25 C26 H262 109.5 . .
H261 C26 H262 109.5 . .
C25 C26 H263 109.5 . .
H261 C26 H263 109.5 . .
H262 C26 H263 109.5 . .
C25 C27 C28 122.0(4) . .
C25 C27 H27 119.0 . .
C28 C27 H27 119.0 . .
O2 C28 C27 116.4(3) . .
O2 C28 C30 124.5(4) . .
C27 C28 C30 119.2(4) . .
O2 C29 H291 109.5 . .
O2 C29 H292 109.5 . .
H291 C29 H292 109.5 . .
O2 C29 H293 109.5 . .
H291 C29 H293 109.5 . .
H292 C29 H293 109.5 . .
C28 C30 C31 120.1(4) . .
C28 C30 H30 119.9 . .
C31 C30 H30 119.9 . .
C24 C31 C30 120.0(3) . .
C24 C31 C32 123.1(3) . .
C30 C31 C32 116.8(3) . .
C31 C32 H321 109.5 . .
C31 C32 H322 109.5 . .
H321 C32 H322 109.5 . .
C31 C32 H323 109.5 . .
H321 C32 H323 109.5 . .
H322 C32 H323 109.5 . .
C34 C33 H331 109.5 . .
C34 C33 H332 109.5 . .
H331 C33 H332 109.5 . .
C34 C33 H333 109.5 . .
H331 C33 H333 109.5 . .
H332 C33 H333 109.5 . .
C35 C34 C6 119.9(4) . .
C35 C34 C33 117.9(4) . .
C6 C34 C33 122.2(4) . .
C2 C35 C34 120.5(4) . .
C2 C35 H35 119.7 . .
C34 C35 H35 119.7 . .
F3A P1A F4A 179.0(3) . .
F3A P1A F5A 90.0(3) . .
F4A P1A F5A 91.0(3) . .
F3A P1A F1A 89.6(3) . .
F4A P1A F1A 90.6(3) . .
F5A P1A F1A 90.3(3) . .
F3A P1A F2A 89.9(3) . .
F4A P1A F2A 90.0(3) . .
F5A P1A F2A 90.3(3) . .
F1A P1A F2A 179.2(4) . .
F3A P1A F6A 89.9(3) . .
F4A P1A F6A 89.1(3) . .
F5A P1A F6A 179.7(4) . .
F1A P1A F6A 90.0(3) . .
F2A P1A F6A 89.4(3) . .
F6B P1B F4B 90.0(3) . .
F6B P1B F1B 90.4(3) . .
F4B P1B F1B 90.3(3) . .
F6B P1B F2B 89.9(3) . .
F4B P1B F2B 90.0(3) . .
F1B P1B F2B 179.6(4) . .
F6B P1B F5B 179.8(4) . .
F4B P1B F5B 90.0(3) . .
F1B P1B F5B 89.8(3) . .
F2B P1B F5B 89.9(3) . .
F6B P1B F3B 90.3(3) . .
F4B P1B F3B 179.7(4) . .
F1B P1B F3B 89.7(3) . .
F2B P1B F3B 90.0(3) . .
F5B P1B F3B 89.7(3) . .
F4C P1C F2C 89.8(3) . .
F4C P1C F1C 90.0(3) . .
F2C P1C F1C 179.5(4) . .
F4C P1C F5C 90.3(3) . .
F2C P1C F5C 89.8(3) . .
F1C P1C F5C 89.8(3) . .
F4C P1C F6C 89.9(3) . .
F2C P1C F6C 90.1(3) . .
F1C P1C F6C 90.4(3) . .
F5C P1C F6C 179.8(5) . .
F4C P1C F3C 179.7(4) . .
F2C P1C F3C 89.9(3) . .
F1C P1C F3C 90.3(3) . .
F5C P1C F3C 90.0(3) . .
F6C P1C F3C 89.9(3) . .
N39 C38 C37 175.8(17) . .
N40 C41 C42 178.8(18) . .
C41 C42 H421 109.5 . .
C41 C42 H422 109.5 . .
H421 C42 H422 109.5 . .
C41 C42 H423 109.5 . .
H421 C42 H423 109.5 . .
H422 C42 H423 109.5 . .

loop_
_geom_bond_atom_site_label_1
_geom_bond_atom_site_label_2
_geom_bond_distance
Fe N2 1.878(3)
Fe N1 2.002(3)
Fe N3 2.012(3)
O1 C2 1.372(5)
O1 C1 1.434(6)
O2 C28 1.368(5)
O2 C29 1.416(5)
N1 C7 1.340(4)
N1 C11 1.376(4)
N2 C23 1.340(5)
N2 C12 1.347(5)
N3 C21 1.325(4)
N3 C22 1.369(4)
C1 H11 0.9800
C1 H12 0.9800
C1 H13 0.9800
C2 C3 1.373(6)
C2 C35 1.375(6)
C3 C4 1.385(6)
C3 H3 0.9500
C4 C6 1.399(5)
C4 C5 1.514(6)
C5 H51 0.9800
C5 H52 0.9800
C5 H53 0.9800
C6 C34 1.400(5)
C6 C8 1.484(5)
C7 C8 1.403(5)
C7 H7 0.9500
C8 C9 1.391(5)
C9 C10 1.382(6)
C9 H9 0.9500
C10 C11 1.380(5)
C10 C16B 1.442(19)
C10 H10 0.9500
C11 C12 1.450(5)
C12 C13 1.399(5)
C13 C14 1.374(6)
C13 C17B 1.45(2)
C13 H131 0.9500
C14 C15 1.399(6)
C14 H14 0.9500
C15 C23 1.399(5)
C15 C16A 1.450(7)
C15 H15 0.9500
C16A C17A 1.357(8)
C16A H161 0.9500
C17A C18 1.487(6)
C17A H171 0.9500
C16B C17B 1.29(3)
C16B H162 0.9500
C17B H172 0.9500
C18 C19 1.393(6)
C18 C22 1.397(5)
C18 H18 0.9500
C19 C20 1.384(5)
C19 H19 0.9500
C20 C21 1.408(5)
C20 C24 1.502(5)
C21 H21 0.9500
C22 C23 1.421(5)
C24 C31 1.390(5)
C24 C25 1.406(5)
C25 C27 1.371(6)
C25 C26 1.522(6)
C26 H261 0.9800
C26 H262 0.9800
C26 H263 0.9800
C27 C28 1.378(6)
C27 H27 0.9500
C28 C30 1.384(5)
C29 H291 0.9800
C29 H292 0.9800
C29 H293 0.9800
C30 C31 1.401(5)
C30 H30 0.9500
C31 C32 1.519(5)
C32 H321 0.9800
C32 H322 0.9800
C32 H323 0.9800
C33 C34 1.511(5)
C33 H331 0.9800
C33 H332 0.9800
C33 H333 0.9800
C34 C35 1.379(6)
C35 H35 0.9500
P1A F3A 1.568(3)
P1A F4A 1.568(3)
P1A F5A 1.568(3)
P1A F1A 1.569(3)
P1A F2A 1.569(3)
P1A F6A 1.570(3)
P1B F6B 1.568(3)
P1B F4B 1.568(3)
P1B F1B 1.569(3)
P1B F2B 1.569(3)
P1B F5B 1.569(3)
P1B F3B 1.569(3)
P1C F4C 1.568(3)
P1C F2C 1.568(3)
P1C F1C 1.569(3)
P1C F5C 1.569(3)
P1C F6C 1.569(3)
P1C F3C 1.569(3)
C37 C38 1.451(5)
C37 H371 0.9800
C37 H372 0.9800
C37 H373 0.9800
C38 N39 1.139(5)
N40 C41 1.137(5)
C41 C42 1.450(5)
C42 H421 0.9800
C42 H422 0.9800
C42 H423 0.9800

loop_
_geom_torsion_atom_site_label_1
_geom_torsion_atom_site_label_2
_geom_torsion_atom_site_label_3
_geom_torsion_atom_site_label_4
_geom_torsion
_geom_torsion_site_symmetry_1
N2 Fe N1 C7 1.7(3) 4_755
N2 Fe N1 C7 -177.6(3) .
N1 Fe N1 C7 -77.3(3) 4_755
N3 Fe N1 C7 84.1(3) 4_755
N3 Fe N1 C7 -177.6(3) .
N2 Fe N1 C11 172.6(2) 4_755
N2 Fe N1 C11 -6.7(2) .
N1 Fe N1 C11 93.6(2) 4_755
N3 Fe N1 C11 -105.0(2) 4_755
N3 Fe N1 C11 -6.6(5) .
N1 Fe N2 C23 -176.1(3) .
N1 Fe N2 C23 100.0(3) 4_755
N3 Fe N2 C23 -80.3(3) 4_755
N3 Fe N2 C23 3.9(3) .
N1 Fe N2 C12 4.6(3) .
N1 Fe N2 C12 -79.3(3) 4_755
N3 Fe N2 C12 100.5(3) 4_755
N3 Fe N2 C12 -175.3(3) .
N2 Fe N3 C21 3.8(3) 4_755
N2 Fe N3 C21 -176.9(3) .
N1 Fe N3 C21 -177.0(3) .
N1 Fe N3 C21 84.7(3) 4_755
N3 Fe N3 C21 -76.7(3) 4_755
N2 Fe N3 C22 174.6(2) 4_755
N2 Fe N3 C22 -6.1(2) .
N1 Fe N3 C22 -6.2(5) .
N1 Fe N3 C22 -104.5(2) 4_755
N3 Fe N3 C22 94.1(2) 4_755
C1 O1 C2 C3 10.5(7) .
C1 O1 C2 C35 -170.6(5) .
O1 C2 C3 C4 178.4(4) .
C35 C2 C3 C4 -0.5(7) .
C2 C3 C4 C6 -0.8(6) .
C2 C3 C4 C5 176.1(4) .
C3 C4 C6 C34 0.8(6) .
C5 C4 C6 C34 -176.0(4) .
C3 C4 C6 C8 -176.9(4) .
C5 C4 C6 C8 6.3(6) .
C11 N1 C7 C8 -3.0(5) .
Fe N1 C7 C8 167.6(2) .
N1 C7 C8 C9 1.9(5) .
N1 C7 C8 C6 -176.4(3) .
C4 C6 C8 C9 55.8(5) .
C34 C6 C8 C9 -121.9(4) .
C4 C6 C8 C7 -126.0(4) .
C34 C6 C8 C7 56.3(5) .
C7 C8 C9 C10 0.9(5) .
C6 C8 C9 C10 179.2(3) .
C8 C9 C10 C11 -2.4(6) .
C8 C9 C10 C16B -174.5(12) .
C7 N1 C11 C10 1.4(5) .
Fe N1 C11 C10 -170.5(3) .
C7 N1 C11 C12 179.6(3) .
Fe N1 C11 C12 7.6(4) .
C9 C10 C11 N1 1.2(5) .
C16B C10 C11 N1 175.8(8) .
C9 C10 C11 C12 -176.7(3) .
C16B C10 C11 C12 -2.1(9) .
C23 N2 C12 C13 -0.9(5) .
Fe N2 C12 C13 178.3(3) .
C23 N2 C12 C11 179.1(3) .
Fe N2 C12 C11 -1.7(4) .
N1 C11 C12 N2 -4.1(4) .
C10 C11 C12 N2 174.0(3) .
N1 C11 C12 C13 175.9(4) .
C10 C11 C12 C13 -6.0(6) .
N2 C12 C13 C14 2.6(6) .
C11 C12 C13 C14 -177.4(4) .
N2 C12 C13 C17B -167.3(8) .
C11 C12 C13 C17B 12.7(10) .
C12 C13 C14 C15 -1.7(7) .
C17B C13 C14 C15 164.3(11) .
C13 C14 C15 C23 -0.7(7) .
C13 C14 C15 C16A 175.0(5) .
C23 C15 C16A C17A -4.7(8) .
C14 C15 C16A C17A 179.5(5) .
C15 C16A C17A C18 2.2(9) .
C11 C10 C16B C17B 1(3) .
C9 C10 C16B C17B 174.0(17) .
C10 C16B C17B C13 8(4) .
C14 C13 C17B C16B 179.5(14) .
C12 C13 C17B C16B -13(2) .
C16A C17A C18 C19 178.9(5) .
C16A C17A C18 C22 -0.6(7) .
C22 C18 C19 C20 -2.1(6) .
C17A C18 C19 C20 178.6(4) .
C18 C19 C20 C21 0.4(5) .
C18 C19 C20 C24 179.7(3) .
C22 N3 C21 C20 -1.8(5) .
Fe N3 C21 C20 168.6(3) .
C19 C20 C21 N3 1.6(5) .
C24 C20 C21 N3 -177.7(3) .
C21 N3 C22 C18 -0.1(5) .
Fe N3 C22 C18 -172.3(3) .
C21 N3 C22 C23 179.7(3) .
Fe N3 C22 C23 7.5(4) .
C19 C18 C22 N3 2.0(6) .
C17A C18 C22 N3 -178.6(4) .
C19 C18 C22 C23 -177.8(3) .
C17A C18 C22 C23 1.7(5) .
C12 N2 C23 C15 -1.6(5) .
Fe N2 C23 C15 179.1(3) .
C12 N2 C23 C22 178.4(3) .
Fe N2 C23 C22 -0.9(4) .
C14 C15 C23 N2 2.4(6) .
C16A C15 C23 N2 -173.9(4) .
C14 C15 C23 C22 -177.6(4) .
C16A C15 C23 C22 6.1(6) .
N3 C22 C23 N2 -4.7(5) .
C18 C22 C23 N2 175.1(3) .
N3 C22 C23 C15 175.4(4) .
C18 C22 C23 C15 -4.9(6) .
C19 C20 C24 C31 -125.4(4) .
C21 C20 C24 C31 53.9(5) .
C19 C20 C24 C25 56.4(5) .
C21 C20 C24 C25 -124.3(4) .
C31 C24 C25 C27 2.9(5) .
C20 C24 C25 C27 -178.8(3) .
C31 C24 C25 C26 -175.8(4) .
C20 C24 C25 C26 2.4(5) .
C24 C25 C27 C28 -1.4(6) .
C26 C25 C27 C28 177.4(4) .
C29 O2 C28 C27 173.8(4) .
C29 O2 C28 C30 -6.2(6) .
C25 C27 C28 O2 179.4(3) .
C25 C27 C28 C30 -0.6(6) .
O2 C28 C30 C31 -179.0(3) .
C27 C28 C30 C31 1.0(5) .
C25 C24 C31 C30 -2.5(5) .
C20 C24 C31 C30 179.3(3) .
C25 C24 C31 C32 178.9(4) .
C20 C24 C31 C32 0.6(5) .
C28 C30 C31 C24 0.5(5) .
C28 C30 C31 C32 179.2(4) .
C4 C6 C34 C35 0.4(6) .
C8 C6 C34 C35 178.1(3) .
C4 C6 C34 C33 -179.2(4) .
C8 C6 C34 C33 -1.5(6) .
O1 C2 C35 C34 -177.2(4) .
C3 C2 C35 C34 1.7(6) .
C6 C34 C35 C2 -1.7(6) .
C33 C34 C35 C2 177.9(4) .
